data_1572520
loop_
_publ_author_name
'Al-Dulayymi, Ahmad R.'
'Beckett, Michael A.'
'Braganca, Radek'
'Coles, Simon J.'
'Horton, Peter N.'
'Rixon, Thomas A.'

_publ_section_title
;
 Tetrahydroxidohexaoxidopentaborate(1-) Salts of C6-Linked Substituted
 Diimidazolium and Dipyrrolidinium Cations: Synthesis, Characterization
 and XRD Studies
;
_journal_issue 8
_journal_name_full Inorganics
_journal_page_first 220
_journal_paper_doi 10.3390/inorganics12080220
_journal_volume 12
_journal_year 2024
_chemical_formula_moiety 'C14 H24 N4, 2(B5 H4 O10)'
_chemical_formula_sum 'C14 H32 B10 N4 O20'
_chemical_formula_weight 684.53
_space_group_crystal_system monoclinic
_space_group_IT_number 14
_space_group_name_Hall '-P 2ybc'
_space_group_name_H-M_alt 'P 1 21/c 1'
_atom_sites_solution_hydrogens mixed
_atom_sites_solution_primary dual
_audit_creation_date 2018-01-31
_audit_creation_method
;
Olex2 1.2-alpha
(compiled 2018.01.22 svn.r3481 for OlexSys, GUI svn.r5457)
;
_cell_angle_alpha 90
_cell_angle_beta 92.680(2)
_cell_angle_gamma 90
_cell_formula_units_Z 2
_cell_length_a 9.6754(2)
_cell_length_b 16.7781(3)
_cell_length_c 9.1677(2)
_cell_measurement_reflns_used 9503
_cell_measurement_temperature 100(2)
_cell_measurement_theta_max 29.7900
_cell_measurement_theta_min 2.4100
_cell_volume 1486.61(5)
_computing_cell_refinement 'CrysAlisPro 1.171.39.34b (Rigaku OD, 2017)'
_computing_data_collection 'CrysAlisPro 1.171.39.34b (Rigaku OD, 2017)'
_computing_data_reduction 'CrysAlisPro 1.171.39.34b (Rigaku OD, 2017)'
_computing_molecular_graphics 'Olex2 (Dolomanov et al., 2009)'
_computing_publication_material 'Olex2 (Dolomanov et al., 2009)'
_computing_structure_refinement 'ShelXL (Sheldrick, 2015)'
_computing_structure_solution 'ShelXT (Sheldrick, 2015)'
_diffrn_ambient_environment N~2~
_diffrn_ambient_temperature 100(2)
_diffrn_detector 'CCD area detector'
_diffrn_detector_area_resol_mean 28.5714
_diffrn_detector_type 'Rigaku HG Saturn724+ (2x2 bin mode)'
_diffrn_measured_fraction_theta_full 1.000
_diffrn_measured_fraction_theta_max 1.000
_diffrn_measurement_details
;
List of Runs (angles in degrees, time in seconds):
  # Type    Start    End  Width  t~exp~   \w     \q     \k     \f   Frames
--------------------------------------------------------------------------
  1  \w    -42.00  75.00   1.00    4.00    --  -13.50  38.00   0.00  117
  2  \w    -42.00  75.00   1.00    4.00    --  -13.50  38.00  30.00  117
  3  \w   -102.00  15.00   1.00    4.00    --  -13.50 -38.00 -90.00  117
  4  \w    -48.00  75.00   1.00    4.00    --  -13.50  72.00-120.00  123
  5  \w   -102.00 -51.00   1.00    4.00    --  -13.50 -66.00 161.00   51
;
_diffrn_measurement_device 'four-circle \k goniometer'
_diffrn_measurement_device_type
'Rigaku FRE+ equipped with HF Varimax confocal mirrors and an AFC12 goniometer and HG Saturn 724+ detector'
_diffrn_measurement_method 'profile data from \w-scans'
_diffrn_measurement_specimen_support 'MiTeGen MicroLoop'
_diffrn_orient_matrix_type 'CrysAlisPro convention (1999,Acta A55,543-557)'
_diffrn_orient_matrix_UB_11 0.0560823000
_diffrn_orient_matrix_UB_12 -0.0208517000
_diffrn_orient_matrix_UB_13 0.0348778000
_diffrn_orient_matrix_UB_21 -0.0472924000
_diffrn_orient_matrix_UB_22 -0.0243922000
_diffrn_orient_matrix_UB_23 0.0365633000
_diffrn_orient_matrix_UB_31 -0.0006038000
_diffrn_orient_matrix_UB_32 -0.0275198000
_diffrn_orient_matrix_UB_33 -0.0587384000
_diffrn_radiation_collimation 0.2
_diffrn_radiation_monochromator 'Confocal mirrors, HF Varimax'
_diffrn_radiation_probe x-ray
_diffrn_radiation_type MoK\a
_diffrn_radiation_wavelength 0.71075
_diffrn_reflns_av_R_equivalents 0.0339
_diffrn_reflns_av_unetI/netI 0.0228
_diffrn_reflns_Laue_measured_fraction_full 1.000
_diffrn_reflns_Laue_measured_fraction_max 1.000
_diffrn_reflns_limit_h_max 12
_diffrn_reflns_limit_h_min -12
_diffrn_reflns_limit_k_max 21
_diffrn_reflns_limit_k_min -21
_diffrn_reflns_limit_l_max 11
_diffrn_reflns_limit_l_min -11
_diffrn_reflns_number 20877
_diffrn_reflns_point_group_measured_fraction_full 1.000
_diffrn_reflns_point_group_measured_fraction_max 1.000
_diffrn_reflns_theta_full 25.242
_diffrn_reflns_theta_max 27.482
_diffrn_reflns_theta_min 2.107
_diffrn_source 'Rotating Anode'
_diffrn_source_current 55.0
_diffrn_source_power 2.475
_diffrn_source_target Mo
_diffrn_source_type 'Rigaku FRE+'
_diffrn_source_voltage 45.0
_exptl_absorpt_coefficient_mu 0.131
_exptl_absorpt_correction_T_max 1.00000
_exptl_absorpt_correction_T_min 0.57426
_exptl_absorpt_correction_type multi-scan
_exptl_absorpt_process_details
;
CrysAlisPro 1.171.39.34b (Rigaku Oxford Diffraction, 2017)
Empirical absorption correction using spherical harmonics,
 implemented in SCALE3 ABSPACK scaling algorithm.
;
_exptl_crystal_colour colourless
_exptl_crystal_colour_primary colourless
_exptl_crystal_density_diffrn 1.529
_exptl_crystal_description plate
_exptl_crystal_F_000 708
_exptl_crystal_recrystallization_method 'The material was recrystallised from water'
_exptl_crystal_size_max 0.29
_exptl_crystal_size_mid 0.14
_exptl_crystal_size_min 0.015
_refine_diff_density_max 0.265
_refine_diff_density_min -0.208
_refine_diff_density_rms 0.044
_refine_ls_extinction_method none
_refine_ls_goodness_of_fit_ref 1.031
_refine_ls_hydrogen_treatment mixed
_refine_ls_matrix_type full
_refine_ls_number_parameters 234
_refine_ls_number_reflns 3403
_refine_ls_number_restraints 0
_refine_ls_restrained_S_all 1.031
_refine_ls_R_factor_all 0.0414
_refine_ls_R_factor_gt 0.0335
_refine_ls_shift/su_max 0.001
_refine_ls_shift/su_mean 0.000
_refine_ls_structure_factor_coef Fsqd
_refine_ls_weighting_details 'w=1/[\s^2^(Fo^2^)+(0.0426P)^2^+0.4265P] where P=(Fo^2^+2Fc^2^)/3'
_refine_ls_weighting_scheme calc
_refine_ls_wR_factor_gt 0.0809
_refine_ls_wR_factor_ref 0.0851
_reflns_Friedel_coverage 0.000
_reflns_number_gt 2908
_reflns_number_total 3403
_reflns_threshold_expression 'I > 2\s(I)'
_cod_data_source_file MAB1.cif
_cod_data_source_block MAB1
_cod_database_code 1572520
_shelx_shelxl_version_number 2014/7
_chemical_oxdiff_formula 'C14H24N4 (B5O6(OH)4)2'
_chemical_oxdiff_usercomment 'MAB/TR/AR82 B5'
_shelx_space_group_comment
;
The symmetry employed for this shelxl refinement is uniquely defined
by the following loop, which should always be used as a source of
symmetry information in preference to the above space-group names.
They are only intended as comments.
;
_shelx_estimated_absorpt_t_max 0.998
_shelx_estimated_absorpt_t_min 0.963
_reflns_odcompleteness_completeness 99.97
_reflns_odcompleteness_iscentric 1
_reflns_odcompleteness_theta 27.42
_olex2_refinement_description
;
1. Fixed Uiso
 At 1.2 times of:
  All C(H) groups, All C(H,H) groups
 At 1.5 times of:
  All C(H,H,H) groups
2.a Secondary CH2 refined with riding coordinates:
 C4(H4A,H4B), C5(H5A,H5B), C6(H6A,H6B)
2.b Aromatic/amide H refined with riding coordinates:
 C1(H1), C2(H2), C3(H3)
2.c Idealised Me refined as rotating group:
 C7(H7A,H7B,H7C)
;
_olex2_diffrn_ambient_temperature_device 'Oxford Cryosystems'
_olex2_exptl_crystal_mounting_method 'The crystal was mounted on a MITIGEN holder in perfluoroether oil'
_olex2_submission_original_sample_id 'MAB/TR/AR82 B5'
_olex2_submission_special_instructions 'No special instructions were received'
_oxdiff_exptl_absorpt_empirical_details
;
Empirical correction (ABSPACK) includes:
- Absorption correction using spherical harmonics
- Frame scaling
;
_oxdiff_exptl_absorpt_empirical_full_max 1.645
_oxdiff_exptl_absorpt_empirical_full_min 0.621

loop_
_space_group_symop_operation_xyz
'x, y, z'
'-x, y+1/2, -z+1/2'
'-x, -y, -z'
'x, -y-1/2, z-1/2'

loop_
_atom_site_label
_atom_site_type_symbol
_atom_site_fract_x
_atom_site_fract_y
_atom_site_fract_z
_atom_site_U_iso_or_equiv
_atom_site_adp_type
_atom_site_occupancy
_atom_site_site_symmetry_order
_atom_site_calc_flag
_atom_site_refinement_flags_posn
_atom_site_refinement_flags_adp
_atom_site_refinement_flags_occupancy
_atom_site_disorder_assembly
_atom_site_disorder_group
N1 N 0.71548(10) 0.62498(6) 0.85398(11) 0.0156(2) Uani 1 1 d . . . . .
N2 N 0.52016(10) 0.61942(6) 0.95765(11) 0.0169(2) Uani 1 1 d . . . . .
C1 C 0.59196(12) 0.59032(7) 0.85006(13) 0.0162(2) Uani 1 1 d . . . . .
H1 H 0.5603 0.5512 0.7815 0.019 Uiso 1 1 calc R . . . .
C2 C 0.72227(12) 0.67868(7) 0.96790(14) 0.0191(3) Uani 1 1 d . . . . .
H2 H 0.7985 0.7120 0.9953 0.023 Uiso 1 1 calc R . . . .
C3 C 0.60050(12) 0.67495(7) 1.03313(14) 0.0197(3) Uani 1 1 d . . . . .
H3 H 0.5749 0.7049 1.1155 0.024 Uiso 1 1 calc R . . . .
C4 C 0.82895(12) 0.60418(8) 0.75957(14) 0.0189(3) Uani 1 1 d . . . . .
H4A H 0.8498 0.6503 0.6970 0.023 Uiso 1 1 calc R . . . .
H4B H 0.8001 0.5592 0.6952 0.023 Uiso 1 1 calc R . . . .
C5 C 0.95848(12) 0.58092(7) 0.85097(14) 0.0192(3) Uani 1 1 d . . . . .
H5A H 0.9928 0.6281 0.9064 0.023 Uiso 1 1 calc R . . . .
H5B H 1.0314 0.5646 0.7848 0.023 Uiso 1 1 calc R . . . .
C6 C 0.93394(11) 0.51314(7) 0.95795(14) 0.0186(3) Uani 1 1 d . . . . .
H6A H 0.8656 0.5307 1.0283 0.022 Uiso 1 1 calc R . . . .
H6B H 0.8942 0.4670 0.9033 0.022 Uiso 1 1 calc R . . . .
C7 C 0.37587(12) 0.60008(8) 0.98321(15) 0.0239(3) Uani 1 1 d . . . . .
H7A H 0.3167 0.6452 0.9532 0.036 Uiso 1 1 calc GR . . . .
H7B H 0.3661 0.5893 1.0873 0.036 Uiso 1 1 calc GR . . . .
H7C H 0.3482 0.5528 0.9262 0.036 Uiso 1 1 calc GR . . . .
O1 O 0.76222(8) 0.32901(5) 0.47546(9) 0.01434(18) Uani 1 1 d . . . . .
O2 O 0.52233(8) 0.36308(5) 0.47060(9) 0.01445(18) Uani 1 1 d . . . . .
O3 O 0.67772(8) 0.42328(5) 0.64911(9) 0.01317(18) Uani 1 1 d . . . . .
O4 O 0.82801(8) 0.31718(5) 0.72884(9) 0.01412(18) Uani 1 1 d . . . . .
O5 O 1.07028(8) 0.34548(5) 0.73158(9) 0.01540(18) Uani 1 1 d . . . . .
O6 O 0.91497(8) 0.42588(4) 0.58496(9) 0.01263(17) Uani 1 1 d . . . . .
O7 O 0.60629(8) 0.27756(5) 0.29238(9) 0.01622(19) Uani 1 1 d . . . . .
H7 H 0.6837(19) 0.2492(11) 0.2678(19) 0.042(5) Uiso 1 1 d . . . . .
O8 O 0.44359(8) 0.45175(5) 0.65444(10) 0.01716(19) Uani 1 1 d . . . . .
H8 H 0.363(2) 0.4426(11) 0.625(2) 0.048(5) Uiso 1 1 d . . . . .
O9 O 0.98777(8) 0.24830(5) 0.88776(9) 0.01693(19) Uani 1 1 d . . . . .
H9 H 0.9140(18) 0.2248(10) 0.9141(18) 0.037(5) Uiso 1 1 d . . . . .
O10 O 1.15698(8) 0.45134(5) 0.59700(9) 0.01577(19) Uani 1 1 d . . . . .
H10 H 1.1331(16) 0.4892(10) 0.5412(18) 0.029(4) Uiso 1 1 d . . . . .
B1 B 0.79432(12) 0.37449(8) 0.61028(14) 0.0125(3) Uani 1 1 d . . . . .
B2 B 0.63248(13) 0.32318(7) 0.41294(14) 0.0132(3) Uani 1 1 d . . . . .
B3 B 0.54764(12) 0.41230(7) 0.59018(15) 0.0131(3) Uani 1 1 d . . . . .
B4 B 0.95909(13) 0.30317(8) 0.78185(14) 0.0130(3) Uani 1 1 d . . . . .
B5 B 1.04586(12) 0.40766(8) 0.63626(14) 0.0128(3) Uani 1 1 d . . . . .

loop_
_atom_site_aniso_label
_atom_site_aniso_U_11
_atom_site_aniso_U_22
_atom_site_aniso_U_33
_atom_site_aniso_U_23
_atom_site_aniso_U_13
_atom_site_aniso_U_12
N1 0.0157(5) 0.0146(5) 0.0163(5) -0.0006(4) -0.0006(4) 0.0008(4)
N2 0.0155(5) 0.0181(5) 0.0171(5) 0.0011(4) -0.0003(4) 0.0011(4)
C1 0.0182(5) 0.0148(6) 0.0155(6) 0.0010(5) -0.0018(4) 0.0004(4)
C2 0.0179(5) 0.0162(6) 0.0229(7) -0.0051(5) -0.0030(5) 0.0013(4)
C3 0.0199(6) 0.0189(6) 0.0200(6) -0.0037(5) -0.0024(5) 0.0040(5)
C4 0.0193(6) 0.0200(6) 0.0177(6) -0.0015(5) 0.0043(5) -0.0007(5)
C5 0.0156(5) 0.0183(6) 0.0239(7) -0.0031(5) 0.0042(5) -0.0001(5)
C6 0.0146(5) 0.0179(6) 0.0234(7) -0.0037(5) 0.0030(5) -0.0003(4)
C7 0.0183(6) 0.0285(7) 0.0249(7) 0.0040(6) 0.0034(5) -0.0027(5)
O1 0.0108(4) 0.0160(4) 0.0161(4) -0.0033(3) -0.0001(3) 0.0013(3)
O2 0.0106(4) 0.0152(4) 0.0173(4) -0.0021(3) -0.0016(3) 0.0004(3)
O3 0.0101(4) 0.0137(4) 0.0156(4) -0.0016(3) 0.0001(3) 0.0004(3)
O4 0.0106(4) 0.0144(4) 0.0172(4) 0.0030(3) -0.0002(3) -0.0014(3)
O5 0.0103(4) 0.0175(4) 0.0183(4) 0.0051(3) -0.0005(3) 0.0001(3)
O6 0.0099(3) 0.0131(4) 0.0148(4) 0.0026(3) 0.0001(3) -0.0010(3)
O7 0.0135(4) 0.0179(4) 0.0171(4) -0.0030(3) -0.0006(3) 0.0012(3)
O8 0.0098(4) 0.0193(4) 0.0223(5) -0.0049(4) -0.0003(3) 0.0007(3)
O9 0.0116(4) 0.0184(4) 0.0207(5) 0.0067(4) -0.0006(3) -0.0019(3)
O10 0.0100(4) 0.0180(4) 0.0192(5) 0.0062(4) -0.0003(3) 0.0000(3)
B1 0.0094(5) 0.0136(6) 0.0144(6) 0.0002(5) -0.0001(5) -0.0007(4)
B2 0.0129(5) 0.0119(6) 0.0149(6) 0.0025(5) 0.0007(5) -0.0008(5)
B3 0.0123(5) 0.0111(6) 0.0158(6) 0.0023(5) 0.0008(5) -0.0007(4)
B4 0.0128(5) 0.0131(6) 0.0132(6) -0.0012(5) 0.0005(5) 0.0007(5)
B5 0.0112(5) 0.0144(6) 0.0129(6) -0.0019(5) 0.0004(4) 0.0006(5)

loop_
_atom_type_symbol
_atom_type_description
_atom_type_scat_dispersion_real
_atom_type_scat_dispersion_imag
_atom_type_scat_source
C C 0.0033 0.0016 'International Tables Vol C Tables 4.2.6.8 and 6.1.1.4'
H H 0.0000 0.0000 'International Tables Vol C Tables 4.2.6.8 and 6.1.1.4'
B B 0.0013 0.0007 'International Tables Vol C Tables 4.2.6.8 and 6.1.1.4'
N N 0.0061 0.0033 'International Tables Vol C Tables 4.2.6.8 and 6.1.1.4'
O O 0.0106 0.0060 'International Tables Vol C Tables 4.2.6.8 and 6.1.1.4'

loop_
_geom_angle_atom_site_label_1
_geom_angle_atom_site_label_2
_geom_angle_atom_site_label_3
_geom_angle
_geom_angle_site_symmetry_1
_geom_angle_site_symmetry_3
_geom_angle_publ_flag
C1 N1 C2 108.52(10) . . ?
C1 N1 C4 125.13(10) . . ?
C2 N1 C4 126.17(10) . . ?
C1 N2 C3 108.64(10) . . ?
C1 N2 C7 125.07(11) . . ?
C3 N2 C7 126.11(10) . . ?
N1 C1 H1 125.6 . . ?
N2 C1 N1 108.71(10) . . ?
N2 C1 H1 125.6 . . ?
N1 C2 H2 126.4 . . ?
C3 C2 N1 107.11(11) . . ?
C3 C2 H2 126.4 . . ?
N2 C3 H3 126.5 . . ?
C2 C3 N2 107.02(11) . . ?
C2 C3 H3 126.5 . . ?
N1 C4 H4A 109.5 . . ?
N1 C4 H4B 109.5 . . ?
N1 C4 C5 110.73(10) . . ?
H4A C4 H4B 108.1 . . ?
C5 C4 H4A 109.5 . . ?
C5 C4 H4B 109.5 . . ?
C4 C5 H5A 108.9 . . ?
C4 C5 H5B 108.9 . . ?
C4 C5 C6 113.25(10) . . ?
H5A C5 H5B 107.7 . . ?
C6 C5 H5A 108.9 . . ?
C6 C5 H5B 108.9 . . ?
C5 C6 H6A 109.0 . . ?
C5 C6 H6B 109.0 . . ?
C6 C6 C5 112.81(12) 3_767 . ?
C6 C6 H6A 109.0 3_767 . ?
C6 C6 H6B 109.0 3_767 . ?
H6A C6 H6B 107.8 . . ?
N2 C7 H7A 109.5 . . ?
N2 C7 H7B 109.5 . . ?
N2 C7 H7C 109.5 . . ?
H7A C7 H7B 109.5 . . ?
H7A C7 H7C 109.5 . . ?
H7B C7 H7C 109.5 . . ?
B2 O1 B1 123.06(9) . . ?
B2 O2 B3 118.67(9) . . ?
B3 O3 B1 122.83(9) . . ?
B4 O4 B1 123.16(9) . . ?
B5 O5 B4 119.16(9) . . ?
B5 O6 B1 122.83(9) . . ?
B2 O7 H7 111.5(11) . . ?
B3 O8 H8 118.3(13) . . ?
B4 O9 H9 111.6(11) . . ?
B5 O10 H10 111.6(11) . . ?
O1 B1 O4 108.11(9) . . ?
O1 B1 O6 107.90(9) . . ?
O3 B1 O1 111.23(9) . . ?
O3 B1 O4 109.53(9) . . ?
O3 B1 O6 109.76(9) . . ?
O4 B1 O6 110.29(9) . . ?
O1 B2 O2 121.11(11) . . ?
O7 B2 O1 121.15(10) . . ?
O7 B2 O2 117.74(10) . . ?
O3 B3 O2 121.45(10) . . ?
O3 B3 O8 116.86(11) . . ?
O8 B3 O2 121.69(10) . . ?
O4 B4 O5 121.28(11) . . ?
O4 B4 O9 122.00(10) . . ?
O9 B4 O5 116.71(10) . . ?
O6 B5 O5 121.22(10) . . ?
O10 B5 O5 117.49(10) . . ?
O10 B5 O6 121.28(11) . . ?

loop_
_geom_bond_atom_site_label_1
_geom_bond_atom_site_label_2
_geom_bond_distance
_geom_bond_site_symmetry_2
_geom_bond_publ_flag
N1 C1 1.3281(15) . ?
N1 C2 1.3786(16) . ?
N1 C4 1.4714(15) . ?
N2 C1 1.3259(15) . ?
N2 C3 1.3787(16) . ?
N2 C7 1.4628(15) . ?
C1 H1 0.9500 . ?
C2 H2 0.9500 . ?
C2 C3 1.3474(17) . ?
C3 H3 0.9500 . ?
C4 H4A 0.9900 . ?
C4 H4B 0.9900 . ?
C4 C5 1.5254(17) . ?
C5 H5A 0.9900 . ?
C5 H5B 0.9900 . ?
C5 C6 1.5275(17) . ?
C6 C6 1.527(2) 3_767 ?
C6 H6A 0.9900 . ?
C6 H6B 0.9900 . ?
C7 H7A 0.9800 . ?
C7 H7B 0.9800 . ?
C7 H7C 0.9800 . ?
O1 B1 1.4733(15) . ?
O1 B2 1.3589(14) . ?
O2 B2 1.3842(14) . ?
O2 B3 1.3851(15) . ?
O3 B1 1.4515(14) . ?
O3 B3 1.3588(14) . ?
O4 B1 1.4762(15) . ?
O4 B4 1.3573(14) . ?
O5 B4 1.3857(14) . ?
O5 B5 1.3743(15) . ?
O6 B1 1.4783(14) . ?
O6 B5 1.3648(14) . ?
O7 H7 0.924(19) . ?
O7 B2 1.3585(16) . ?
O8 H8 0.83(2) . ?
O8 B3 1.3616(15) . ?
O9 H9 0.860(18) . ?
O9 B4 1.3573(15) . ?
O10 H10 0.842(17) . ?
O10 B5 1.3633(15) . ?

loop_
_geom_hbond_atom_site_label_D
_geom_hbond_atom_site_label_H
_geom_hbond_atom_site_label_A
_geom_hbond_distance_DH
_geom_hbond_distance_HA
_geom_hbond_distance_DA
_geom_hbond_angle_DHA
_geom_hbond_site_symmetry_A
O7 H7 O4 0.924(19) 1.834(19) 2.7541(11) 173.3(16) 4_565
O8 H8 O10 0.83(2) 2.00(2) 2.7984(11) 161.0(18) 1_455
O9 H9 O1 0.860(18) 1.834(18) 2.6936(11) 177.1(17) 4_566
O10 H10 O6 0.842(17) 1.879(17) 2.7208(12) 178.4(15) 3_766

loop_
_geom_torsion_atom_site_label_1
_geom_torsion_atom_site_label_2
_geom_torsion_atom_site_label_3
_geom_torsion_atom_site_label_4
_geom_torsion
_geom_torsion_site_symmetry_1
_geom_torsion_site_symmetry_2
_geom_torsion_site_symmetry_3
_geom_torsion_site_symmetry_4
_geom_torsion_publ_flag
N1 C2 C3 N2 -0.46(14) . . . . ?
N1 C4 C5 C6 55.76(13) . . . . ?
C1 N1 C2 C3 0.56(14) . . . . ?
C1 N1 C4 C5 -122.80(12) . . . . ?
C1 N2 C3 C2 0.20(13) . . . . ?
C2 N1 C1 N2 -0.44(13) . . . . ?
C2 N1 C4 C5 51.82(15) . . . . ?
C3 N2 C1 N1 0.15(13) . . . . ?
C4 N1 C1 N2 174.98(10) . . . . ?
C4 N1 C2 C3 -174.80(11) . . . . ?
C4 C5 C6 C6 176.42(12) . . . 3_767 ?
C7 N2 C1 N1 175.57(10) . . . . ?
C7 N2 C3 C2 -175.16(11) . . . . ?
B1 O1 B2 O2 2.65(17) . . . . ?
B1 O1 B2 O7 -176.88(10) . . . . ?
B1 O3 B3 O2 -11.53(17) . . . . ?
B1 O3 B3 O8 168.30(10) . . . . ?
B1 O4 B4 O5 3.21(17) . . . . ?
B1 O4 B4 O9 -177.86(10) . . . . ?
B1 O6 B5 O5 -8.87(17) . . . . ?
B1 O6 B5 O10 172.35(10) . . . . ?
B2 O1 B1 O3 -11.10(15) . . . . ?
B2 O1 B1 O4 109.19(11) . . . . ?
B2 O1 B1 O6 -131.53(10) . . . . ?
B2 O2 B3 O3 1.46(16) . . . . ?
B2 O2 B3 O8 -178.37(10) . . . . ?
B3 O2 B2 O1 2.86(16) . . . . ?
B3 O2 B2 O7 -177.59(10) . . . . ?
B3 O3 B1 O1 15.44(15) . . . . ?
B3 O3 B1 O4 -104.01(12) . . . . ?
B3 O3 B1 O6 134.77(10) . . . . ?
B4 O4 B1 O1 104.37(11) . . . . ?
B4 O4 B1 O3 -134.29(10) . . . . ?
B4 O4 B1 O6 -13.38(15) . . . . ?
B4 O5 B5 O6 -3.22(17) . . . . ?
B4 O5 B5 O10 175.61(10) . . . . ?
B5 O5 B4 O4 6.05(17) . . . . ?
B5 O5 B4 O9 -172.94(10) . . . . ?
B5 O6 B1 O1 -101.71(12) . . . . ?
B5 O6 B1 O3 136.94(10) . . . . ?
B5 O6 B1 O4 16.18(15) . . . . ?
